data_4100392
_journal_name_full 'Journal of the American Chemical Society'
_journal_year 2005
_chemical_formula_sum 'C36 H56 B2 F8 O6 Rh2'
_chemical_formula_weight 964.25
_space_group_IT_number 20
_symmetry_cell_setting orthorhombic
_symmetry_space_group_name_Hall 'C 2c 2'
_symmetry_space_group_name_H-M 'C 2 2 21'
_cell_angle_alpha 90.00
_cell_angle_beta 90.00
_cell_angle_gamma 90.00
_cell_formula_units_Z 4
_cell_length_a 8.3325(10)
_cell_length_b 15.3628(17)
_cell_length_c 31.061(4)
_cell_measurement_temperature 100(2)
_cell_volume 3976.1(8)
_diffrn_ambient_temperature 100(2)
_exptl_crystal_density_diffrn 1.611
_cod_depositor_comments
;
The following automatic conversions were performed:
'_symmetry_cell_setting' value 'Orthorhombic' changed to 'orthorhombic'
according to '/home/saulius/struct/CIF-dictionaries/cif_core.dic'
dictionary named 'cif_core.dic' version 2.4.1 from 2010-06-29.

Automatic conversion script
Id: cif_fix_enum 1527 2010-12-29 10:47:43Z saulius 
;
_cod_database_code 4100392

loop_
_symmetry_equiv_pos_as_xyz
'x, y, z'
'-x, -y, z+1/2'
'-x, y, -z+1/2'
'x, -y, -z'
'x+1/2, y+1/2, z'
'-x+1/2, -y+1/2, z+1/2'
'-x+1/2, y+1/2, -z+1/2'
'x+1/2, -y+1/2, -z'

loop_
_atom_site_label
_atom_site_type_symbol
_atom_site_fract_x
_atom_site_fract_y
_atom_site_fract_z
_atom_site_U_iso_or_equiv
_atom_site_adp_type
_atom_site_occupancy
_atom_site_symmetry_multiplicity
_atom_site_calc_flag
_atom_site_refinement_flags
_atom_site_disorder_assembly
_atom_site_disorder_group
Rh1 Rh 0.5000 0.56328(6) 0.2500 0.0412(3) Uani 1 2 d SD . .
O1 O 0.5945(15) 0.4472(8) 0.1650(3) 0.097(4) Uani 1 1 d D . .
H1A H 0.6937 0.4538 0.1613 0.146 Uiso 1 1 calc R . .
C1 C 0.561(2) 0.4467(8) 0.2088(4) 0.079(5) Uani 1 1 d D . .
C2 C 0.3921(19) 0.4463(9) 0.2168(5) 0.087(6) Uani 1 1 d D . .
H2A H 0.3193 0.4477 0.1933 0.104 Uiso 1 1 calc R . .
C3 C 0.334(2) 0.4439(8) 0.2580(6) 0.104(7) Uani 1 1 d D . .
H3A H 0.2221 0.4402 0.2632 0.125 Uiso 1 1 calc R . .
C11 C 0.592(3) 0.6597(10) 0.2069(6) 0.112(9) Uani 1 1 d D . .
H11A H 0.6560 0.6157 0.1939 0.134 Uiso 1 1 calc R . .
C12 C 0.426(3) 0.6561(10) 0.2035(5) 0.095(7) Uani 1 1 d D . .
H12A H 0.3837 0.6077 0.1883 0.114 Uiso 1 1 calc R . .
C13 C 0.313(3) 0.7165(13) 0.2201(7) 0.111(8) Uani 1 1 d D . .
H13A H 0.2039 0.6950 0.2138 0.133 Uiso 1 1 calc R . .
H13B H 0.3270 0.7727 0.2050 0.133 Uiso 1 1 calc R . .
C14 C 0.328(3) 0.7323(13) 0.2690(7) 0.128(10) Uani 1 1 d D . .
H14A H 0.3899 0.7865 0.2737 0.191 Uiso 1 1 calc R . .
H14B H 0.2193 0.7413 0.2810 0.191 Uiso 1 1 calc R . .
Rh2 Rh 0.27411(14) 0.0000 0.5000 0.0195(3) Uani 0.677(4) 2 d SPD . 1
O2 O 0.494(2) -0.1803(8) 0.5064(7) 0.057(6) Uiso 0.677(4) 1 d PD . 1
H2B H 0.4972 -0.1948 0.5324 0.086 Uiso 0.677(4) 1 calc PR . 1
C21 C 0.487(2) -0.0918(11) 0.5033(7) 0.067(7) Uiso 0.677(4) 1 d PD . 1
C22 C 0.486(2) -0.0517(7) 0.4629(4) 0.021(4) Uiso 0.677(4) 1 d PD . 1
H22A H 0.4778 -0.0861 0.4376 0.025 Uiso 0.677(4) 1 calc PR . 1
C23 C 0.497(3) 0.0377(13) 0.4597(7) 0.055(9) Uiso 0.677(4) 1 d PD . 1
H23A H 0.5124 0.0636 0.4322 0.066 Uiso 0.677(4) 1 calc PR . 1
C31 C 0.0905(18) -0.0929(9) 0.4889(4) 0.027(3) Uiso 0.677(4) 1 d PD . 1
H31A H 0.1753 -0.1333 0.4931 0.032 Uiso 0.677(4) 1 calc PR . 1
C32 C 0.1055(15) -0.0375(7) 0.4534(4) 0.028(2) Uiso 0.677(4) 1 d PD . 1
H32A H 0.1914 -0.0502 0.4342 0.034 Uiso 0.677(4) 1 calc PR . 1
C33 C 0.010(2) 0.0343(9) 0.4424(4) 0.050(4) Uani 0.677(4) 1 d PD . 1
H33A H -0.0893 0.0123 0.4287 0.061 Uiso 0.677(4) 1 calc PR . 1
H33B H 0.0683 0.0689 0.4205 0.061 Uiso 0.677(4) 1 calc PR . 1
C34 C -0.038(2) 0.0961(11) 0.4798(6) 0.039(4) Uani 0.677(4) 1 d PD . 1
H34A H -0.0524 0.1563 0.4690 0.059 Uiso 0.677(4) 1 calc PR . 1
H34B H -0.1403 0.0768 0.4930 0.059 Uiso 0.677(4) 1 calc PR . 1
Rh3 Rh 0.7315(4) 0.0000 0.5000 0.0503(13) Uani 0.323(4) 2 d SPD . 2
O3 O 0.523(3) -0.1797(9) 0.5066(8) 0.016(5) Uiso 0.323(4) 1 d PD . 2
H3C H 0.5190 -0.1973 0.5322 0.024 Uiso 0.323(4) 1 calc PR . 2
C41 C 0.516(2) -0.0901(8) 0.5060(5) 0.000(3) Uiso 0.323(4) 1 d PD . 2
C42 C 0.510(4) -0.0496(19) 0.4658(9) 0.06(2) Uiso 0.323(4) 1 d PD . 2
H42A H 0.5023 -0.0864 0.4413 0.075 Uiso 0.323(4) 1 calc PR . 2
C43 C 0.514(3) 0.0385(13) 0.4585(7) 0.009(7) Uiso 0.323(4) 1 d PD . 2
H43A H 0.5153 0.0620 0.4302 0.010 Uiso 0.323(4) 1 calc PR . 2
C51 C 0.930(5) 0.087(2) 0.4888(10) 0.034(11) Uiso 0.323(4) 1 d PD . 2
H51A H 0.8479 0.1287 0.4932 0.041 Uiso 0.323(4) 1 calc PR . 2
C52 C 0.902(3) 0.0328(14) 0.4538(8) 0.030(5) Uiso 0.323(4) 1 d PD . 2
H52A H 0.8225 0.0534 0.4342 0.036 Uiso 0.323(4) 1 calc PR . 2
C53 C 0.970(3) -0.0460(14) 0.4428(7) 0.036(6) Uiso 0.323(4) 1 d PD . 2
H53A H 1.0444 -0.0362 0.4186 0.043 Uiso 0.323(4) 1 calc PR . 2
H53B H 0.8832 -0.0848 0.4323 0.043 Uiso 0.323(4) 1 calc PR . 2
C54 C 1.062(4) -0.094(2) 0.4791(10) 0.040(9) Uiso 0.323(4) 1 d PD . 2
H54A H 1.0874 -0.1551 0.4716 0.060 Uiso 0.323(4) 1 calc PR . 2
H54B H 1.1603 -0.0630 0.4881 0.060 Uiso 0.323(4) 1 calc PR . 2
O6 O 0.5095(18) 0.2360(5) 0.4123(3) 0.074(2) Uani 1 1 d . . .
C61 C 0.634(5) 0.2486(17) 0.3856(7) 0.137(12) Uani 1 1 d . . .
H61A H 0.6142 0.2121 0.3598 0.165 Uiso 1 1 calc R . .
H61B H 0.6287 0.3099 0.3759 0.165 Uiso 1 1 calc R . .
C62 C 0.780(3) 0.234(2) 0.3976(11) 0.179(19) Uani 1 1 d . . .
H62A H 0.8536 0.2543 0.3752 0.268 Uiso 1 1 calc R . .
H62B H 0.7949 0.1716 0.4023 0.268 Uiso 1 1 calc R . .
H62C H 0.8011 0.2656 0.4244 0.268 Uiso 1 1 calc R . .
C63 C 0.354(6) 0.272(3) 0.398(2) 0.34(5) Uani 1 1 d . . .
H63A H 0.3553 0.3352 0.4047 0.410 Uiso 1 1 calc R . .
H63B H 0.3478 0.2658 0.3667 0.410 Uiso 1 1 calc R . .
C64 C 0.224(3) 0.241(3) 0.4140(10) 0.20(2) Uani 1 1 d . . .
H64A H 0.1341 0.2555 0.3948 0.304 Uiso 1 1 calc R . .
H64B H 0.2042 0.2670 0.4424 0.304 Uiso 1 1 calc R . .
H64C H 0.2329 0.1780 0.4167 0.304 Uiso 1 1 calc R . .
B1 B 0.0006(13) 0.4934(10) 0.1592(3) 0.131(12) Uani 1 1 d D . .
F1 F 0.0137(16) 0.4495(8) 0.1955(3) 0.132(4) Uani 1 1 d D . .
F2 F 0.1303(12) 0.4989(15) 0.1366(3) 0.183(10) Uani 1 1 d D . .
F3 F -0.034(3) 0.5758(10) 0.1727(8) 0.55(4) Uani 1 1 d D . .
F4 F -0.1225(12) 0.4657(14) 0.1373(3) 0.254(16) Uani 1 1 d D . .

loop_
_atom_site_aniso_label
_atom_site_aniso_U_11
_atom_site_aniso_U_22
_atom_site_aniso_U_33
_atom_site_aniso_U_23
_atom_site_aniso_U_13
_atom_site_aniso_U_12
Rh1 0.0736(8) 0.0187(4) 0.0312(5) 0.000 0.0030(6) 0.000
O1 0.102(8) 0.099(9) 0.092(8) -0.046(7) 0.018(6) 0.007(7)
C1 0.150(17) 0.030(6) 0.058(7) -0.019(5) 0.007(8) 0.011(7)
C2 0.107(13) 0.044(8) 0.108(13) 0.015(8) -0.076(11) -0.020(8)
C3 0.175(19) 0.031(6) 0.107(15) 0.002(8) -0.031(13) -0.029(8)
C11 0.24(3) 0.030(7) 0.070(11) 0.000(7) 0.036(15) -0.049(12)
C12 0.19(2) 0.041(8) 0.057(9) 0.015(7) -0.037(12) -0.017(11)
C13 0.123(18) 0.066(11) 0.14(2) 0.016(12) -0.043(15) 0.004(11)
C14 0.20(3) 0.061(10) 0.117(16) -0.024(10) 0.017(15) 0.073(14)
Rh2 0.0206(5) 0.0164(5) 0.0214(5) -0.0159(4) 0.000 0.000
C33 0.041(8) 0.060(9) 0.050(8) -0.020(6) 0.003(8) 0.023(8)
C34 0.031(10) 0.029(7) 0.058(10) 0.002(7) 0.003(8) 0.002(6)
Rh3 0.0454(19) 0.043(2) 0.062(2) 0.0416(18) 0.000 0.000
O6 0.097(7) 0.054(4) 0.070(5) 0.009(4) -0.011(7) 0.006(6)
C61 0.25(3) 0.105(17) 0.057(10) -0.022(10) 0.042(16) -0.09(2)
C62 0.104(18) 0.23(4) 0.20(4) -0.14(3) 0.02(2) 0.00(2)
C63 0.25(5) 0.26(5) 0.52(10) 0.23(6) -0.27(7) -0.07(4)
C64 0.14(2) 0.35(6) 0.11(2) -0.05(3) -0.042(19) 0.16(4)
B1 0.091(12) 0.27(3) 0.036(6) 0.019(11) -0.009(8) 0.132(19)
F1 0.128(9) 0.180(11) 0.088(6) 0.060(7) -0.009(7) -0.011(11)
F2 0.080(6) 0.40(3) 0.069(6) 0.109(13) 0.007(5) -0.030(12)
F3 0.77(9) 0.33(4) 0.55(6) 0.01(4) -0.11(6) -0.42(5)
F4 0.083(7) 0.62(5) 0.054(5) -0.052(13) 0.005(5) -0.147(16)

loop_
_geom_bond_atom_site_label_1
_geom_bond_atom_site_label_2
_geom_bond_distance
_geom_bond_site_symmetry_2
_geom_bond_publ_flag
Rh1 C12 2.120(15) 3_655 ?
Rh1 C12 2.120(15) . ?
Rh1 C11 2.139(15) . ?
Rh1 C11 2.139(15) 3_655 ?
Rh1 C2 2.258(12) . ?
Rh1 C2 2.258(12) 3_655 ?
Rh1 C1 2.259(10) 3_655 ?
Rh1 C1 2.259(10) . ?
Rh1 C3 2.310(13) . ?
Rh1 C3 2.310(13) 3_655 ?
O1 C1 1.390(13) . ?
C1 C3 1.35(2) 3_655 ?
C1 C2 1.427(16) . ?
C2 C3 1.368(18) . ?
C3 C1 1.35(2) 3_655 ?
C11 C12 1.387(18) . ?
C11 C14 1.50(2) 3_655 ?
C12 C13 1.419(19) . ?
C13 C14 1.542(19) . ?
C14 C11 1.50(2) 3_655 ?
Rh2 C32 2.098(12) . ?
Rh2 C32 2.098(12) 4_556 ?
Rh2 C31 2.120(15) . ?
Rh2 C31 2.120(14) 4_556 ?
Rh2 C22 2.252(13) 4_556 ?
Rh2 C22 2.252(13) . ?
Rh2 C21 2.265(16) 4_556 ?
Rh2 C21 2.265(16) . ?
Rh2 C23 2.32(2) . ?
Rh2 C23 2.32(2) 4_556 ?
O2 C21 1.365(13) . ?
C21 C22 1.397(16) . ?
C21 C23 1.42(3) 4_556 ?
C22 C23 1.380(16) . ?
C23 C21 1.42(3) 4_556 ?
C31 C32 1.400(16) . ?
C31 C34 1.45(2) 4_556 ?
C32 C33 1.402(16) . ?
C33 C34 1.555(17) . ?
C34 C31 1.45(2) 4_556 ?
Rh3 C52 2.08(3) . ?
Rh3 C52 2.08(3) 4_556 ?
Rh3 C51 2.16(4) . ?
Rh3 C51 2.16(4) 4_556 ?
Rh3 C42 2.26(2) . ?
Rh3 C42 2.26(2) 4_556 ?
Rh3 C41 2.272(14) . ?
Rh3 C41 2.272(14) 4_556 ?
Rh3 C43 2.30(2) 4_556 ?
Rh3 C43 2.30(2) . ?
O3 C41 1.378(13) . ?
C41 C43 1.36(3) 4_556 ?
C41 C42 1.396(19) . ?
C42 C43 1.373(18) . ?
C43 C41 1.36(3) 4_556 ?
C51 C52 1.39(2) . ?
C51 C54 1.48(5) 4_556 ?
C52 C53 1.38(2) . ?
C53 C54 1.55(2) . ?
C54 C51 1.48(5) 4_556 ?
O6 C61 1.34(3) . ?
O6 C63 1.47(4) . ?
C61 C62 1.29(4) . ?
C63 C64 1.28(6) . ?
B1 F2 1.292(11) . ?
B1 F4 1.302(12) . ?
B1 F1 1.318(11) . ?
B1 F3 1.363(14) . ?
